data_2201014
loop_
_publ_author_name
'Lewis, Chad A.'
'Wang, Meitian'
'Mar, Arthur'

_publ_section_title
;
 Vanadium nickel antimonide, VNi~0.26(2)~Sb
;
_journal_issue 5
_journal_name_full 'Acta Crystallographica Section E'
_journal_page_first i39
_journal_page_last i40
_journal_paper_doi 10.1107/S1600536802007547
_journal_volume 58
_journal_year 2002
_chemical_formula_iupac 'V Ni01.26 Sb'
_chemical_formula_structural 'V Ni01.26 Sb'
_chemical_formula_sum 'Ni0.26 Sb V'
_chemical_formula_weight 188.25
_chemical_name_common 'vanadium nickel antimonide'
_chemical_name_systematic 'vanadium nickel antimonide'
_space_group_IT_number 194
_symmetry_cell_setting hexagonal
_symmetry_space_group_name_Hall '-P 6c 2c'
_symmetry_space_group_name_H-M 'P 63/m m c'
_atom_sites_solution_primary direct
_atom_sites_solution_secondary difmap
_cell_angle_alpha 90.00
_cell_angle_beta 90.00
_cell_angle_gamma 120.00
_cell_formula_units_Z 2
_cell_length_a 4.2527(5)
_cell_length_b 4.2527(5)
_cell_length_c 5.4443(6)
_cell_measurement_reflns_used 929
_cell_measurement_temperature 295(2)
_cell_measurement_theta_max 32.17
_cell_measurement_theta_min 3.74
_cell_volume 85.271(17)
_computing_cell_refinement 'SAINT (Bruker, 2000)'
_computing_data_collection 'SMART (Bruker, 1997)'
_computing_data_reduction 'SAINT 6.02 (Bruker, 2000)'
_computing_molecular_graphics 'ATOMS (Dowty, 1999)'
_computing_publication_material SHELXTL
_computing_structure_refinement SHELXTL
_computing_structure_solution 'SHELXTL (Sheldrick, 1997)'
_diffrn_ambient_temperature 295(2)
_diffrn_measured_fraction_theta_full 0.936
_diffrn_measured_fraction_theta_max 0.936
_diffrn_measurement_device_type 'Bruker Platform/SMART 1000 CCD'
_diffrn_measurement_method '\w scans (0.2\%)'
_diffrn_radiation_monochromator graphite
_diffrn_radiation_source 'fine-focus sealed tube'
_diffrn_radiation_type MoK\a
_diffrn_radiation_wavelength 0.71073
_diffrn_reflns_av_R_equivalents 0.0452
_diffrn_reflns_av_sigmaI/netI 0.0186
_diffrn_reflns_limit_h_max 6
_diffrn_reflns_limit_h_min -5
_diffrn_reflns_limit_k_max 6
_diffrn_reflns_limit_k_min -6
_diffrn_reflns_limit_l_max 8
_diffrn_reflns_limit_l_min -8
_diffrn_reflns_number 1099
_diffrn_reflns_theta_full 32.50
_diffrn_reflns_theta_max 32.50
_diffrn_reflns_theta_min 5.54
_diffrn_standards_decay_% 0
_exptl_absorpt_coefficient_mu 23.527
_exptl_absorpt_correction_T_max 0.143
_exptl_absorpt_correction_T_min 0.046
_exptl_absorpt_correction_type numerical
_exptl_absorpt_process_details '(SHELXTL; Sheldrick, 1997)'
_exptl_crystal_colour black
_exptl_crystal_density_diffrn 7.332
_exptl_crystal_density_meas ?
_exptl_crystal_density_method 'not measured'
_exptl_crystal_description prism
_exptl_crystal_F_000 163
_exptl_crystal_size_max 0.19
_exptl_crystal_size_mid 0.16
_exptl_crystal_size_min 0.14
_refine_diff_density_max 1.670
_refine_diff_density_min -4.485
_refine_ls_extinction_method none
_refine_ls_goodness_of_fit_ref 1.325
_refine_ls_matrix_type full
_refine_ls_number_parameters 8
_refine_ls_number_reflns 78
_refine_ls_number_restraints 0
_refine_ls_restrained_S_all 1.325
_refine_ls_R_factor_all 0.0578
_refine_ls_R_factor_gt 0.0578
_refine_ls_shift/su_max 0.003
_refine_ls_shift/su_mean 0.001
_refine_ls_structure_factor_coef Fsqd
_refine_ls_weighting_details 'calc w = 1/[\s^2^(Fo^2^)+5.7913P] where P = (Fo^2^+2Fc^2^)/3'
_refine_ls_weighting_scheme calc
_refine_ls_wR_factor_gt 0.1145
_refine_ls_wR_factor_ref 0.1145
_reflns_number_gt 78
_reflns_number_total 78
_reflns_threshold_expression I>2\s(I)
_cod_data_source_file br6047.cif
_cod_data_source_block I
_cod_depositor_comments
;
The following automatic conversions were performed:

'_exptl_crystal_density_meas' value 'not measured' was changed to '?'
- the value is perceived as not measured.

Automatic conversion script
Id: cif_fix_values 3008 2015-01-20 13:52:24Z robertas 
;
_cod_database_code 2201014
_cod_database_fobs_code 2201014

loop_
_symmetry_equiv_pos_as_xyz
'x, y, z'
'-y, x-y, z'
'-x+y, -x, z'
'-x, -y, z+1/2'
'y, -x+y, z+1/2'
'x-y, x, z+1/2'
'y, x, -z'
'x-y, -y, -z'
'-x, -x+y, -z'
'-y, -x, -z+1/2'
'-x+y, y, -z+1/2'
'x, x-y, -z+1/2'
'-x, -y, -z'
'y, -x+y, -z'
'x-y, x, -z'
'x, y, -z-1/2'
'-y, x-y, -z-1/2'
'-x+y, -x, -z-1/2'
'-y, -x, z'
'-x+y, y, z'
'x, x-y, z'
'y, x, z-1/2'
'x-y, -y, z-1/2'
'-x, -x+y, z-1/2'

loop_
_atom_site_label
_atom_site_fract_x
_atom_site_fract_y
_atom_site_fract_z
_atom_site_U_iso_or_equiv
_atom_site_adp_type
_atom_site_calc_flag
_atom_site_refinement_flags
_atom_site_occupancy
_atom_site_disorder_assembly
_atom_site_disorder_group
_atom_site_type_symbol
V 0.0000 0.0000 0.0000 0.0204(12) Uani d S 1 . . V
Ni 0.6667 0.3333 0.2500 0.012(4) Uani d SP 0.26(2) . . Ni
Sb 0.3333 0.6667 0.2500 0.0327(8) Uani d S 1 . . Sb

loop_
_atom_site_aniso_label
_atom_site_aniso_U_11
_atom_site_aniso_U_22
_atom_site_aniso_U_33
_atom_site_aniso_U_12
_atom_site_aniso_U_13
_atom_site_aniso_U_23
V 0.0210(17) 0.0210(17) 0.019(2) 0.0105(8) 0.000 0.000
Ni 0.010(4) 0.010(4) 0.015(6) 0.005(2) 0.000 0.000
Sb 0.0421(11) 0.0421(11) 0.0139(9) 0.0211(6) 0.000 0.000

loop_
_atom_type_symbol
_atom_type_description
_atom_type_scat_dispersion_real
_atom_type_scat_dispersion_imag
_atom_type_scat_source
V V 0.3005 0.5294 'International Tables Vol C Tables 4.2.6.8 and 6.1.1.4'
Ni Ni 0.3393 1.1124 'International Tables Vol C Tables 4.2.6.8 and 6.1.1.4'
Sb Sb -0.5866 1.5461 'International Tables Vol C Tables 4.2.6.8 and 6.1.1.4'

loop_
_geom_angle_atom_site_label_1
_geom_angle_atom_site_label_2
_geom_angle_atom_site_label_3
_geom_angle_site_symmetry_1
_geom_angle_site_symmetry_3
_geom_angle
_geom_angle_publ_flag
V V V 4 4_554 180.0 no
V V Sb 4 13_565 119.001(4) no
V V Sb 4_554 13_565 60.999(4) no
V V Sb 4 . 60.999(4) no
V V Sb 4_554 . 119.001(4) no
Sb V Sb 13_565 . 81.523(5) no
V V Ni 4 . 60.999(4) no
V V Ni 4_554 . 119.001(4) no
Sb V Ni 13_565 . 128.136(2) no
Sb V Ni . . 51.864(2) no
V V Sb 4 13 119.001(4) no
V V Sb 4_554 13 60.999(4) no
Sb V Sb 13_565 13 98.477(5) no
Sb V Sb . 13 180.0 no
Ni V Sb . 13 128.136(2) no
V V Ni 4 1_455 60.999(4) no
V V Ni 4_554 1_455 119.001(4) no
Sb V Ni 13_565 1_455 58.003(8) no
Sb V Ni . 1_455 51.864(2) no
Ni V Ni . 1_455 98.477(5) no
Sb V Ni 13 1_455 128.136(2) no
V V Ni 4 13 119.001(4) no
V V Ni 4_554 13 60.999(4) no
Sb V Ni 13_565 13 51.864(2) no
Sb V Ni . 13 128.136(2) no
Ni V Ni . 13 180.0 no
Sb V Ni 13 13 51.864(2) no
Ni V Ni 1_455 13 81.523(5) no
V V Ni 4 13_655 119.001(4) no
V V Ni 4_554 13_655 60.999(4) no
Sb V Ni 13_565 13_655 121.997(8) no
Sb V Ni . 13_655 128.136(2) no
Ni V Ni . 13_655 81.523(5) no
Sb V Ni 13 13_655 51.864(2) no
Ni V Ni 1_455 13_655 180.0 no
Ni V Ni 13 13_655 98.477(5) no
V V Sb 4 1_545 60.999(4) no
V V Sb 4_554 1_545 119.001(4) no
Sb V Sb 13_565 1_545 180.0 no
Sb V Sb . 1_545 98.477(5) no
Ni V Sb . 1_545 51.864(2) no
Sb V Sb 13 1_545 81.523(5) no
Ni V Sb 1_455 1_545 121.997(8) no
Ni V Sb 13 1_545 128.136(2) no
Ni V Sb 13_655 1_545 58.003(8) no
V V Sb 4 13_665 119.001(4) no
V V Sb 4_554 13_665 60.999(4) no
Sb V Sb 13_565 13_665 98.477(5) no
Sb V Sb . 13_665 81.523(5) no
Ni V Sb . 13_665 58.003(8) no
Sb V Sb 13 13_665 98.477(5) no
Ni V Sb 1_455 13_665 128.136(2) no
Ni V Sb 13 13_665 121.997(8) no
Ni V Sb 13_655 13_665 51.864(2) no
Sb V Sb 1_545 13_665 81.523(5) no
V V Sb 4 1_445 60.999(4) no
V V Sb 4_554 1_445 119.001(4) no
Sb V Sb 13_565 1_445 81.523(5) no
Sb V Sb . 1_445 98.477(5) no
Ni V Sb . 1_445 121.997(8) no
Sb V Sb 13 1_445 81.523(5) no
Ni V Sb 1_455 1_445 51.864(2) no
Ni V Sb 13 1_445 58.003(8) no
Ni V Sb 13_655 1_445 128.136(2) no
Sb V Sb 1_545 1_445 98.477(5) no
Sb V Sb 13_665 1_445 180.0 no
Sb Ni Sb 1_655 1_545 120.0 no
Sb Ni Sb 1_655 . 120.0 no
Sb Ni Sb 1_545 . 120.0 no
Sb Ni Sb 1_655 13_666 90.0 no
Sb Ni Sb 1_545 13_666 90.0 no
Sb Ni Sb . 13_666 90.0 no
Sb Ni Sb 1_655 13_665 90.0 no
Sb Ni Sb 1_545 13_665 90.0 no
Sb Ni Sb . 13_665 90.0 no
Sb Ni Sb 13_666 13_665 180.0 no
Sb Ni V 1_655 . 150.999(4) no
Sb Ni V 1_545 . 64.0680(10) no
Sb Ni V . . 64.0680(10) no
Sb Ni V 13_666 . 119.001(4) no
Sb Ni V 13_665 . 60.999(4) no
Sb Ni V 1_655 4_655 64.0680(10) no
Sb Ni V 1_545 4_655 64.0680(10) no
Sb Ni V . 4_655 150.999(4) no
Sb Ni V 13_666 4_655 60.999(4) no
Sb Ni V 13_665 4_655 119.001(4) no
V Ni V . 4_655 128.136(2) no
Sb Ni V 1_655 4_665 64.0680(10) no
Sb Ni V 1_545 4_665 150.999(4) no
Sb Ni V . 4_665 64.0680(10) no
Sb Ni V 13_666 4_665 60.999(4) no
Sb Ni V 13_665 4_665 119.001(4) no
V Ni V . 4_665 128.136(2) no
V Ni V 4_655 4_665 98.477(5) no
Sb Ni V 1_655 1_655 64.0680(10) no
Sb Ni V 1_545 1_655 64.0680(10) no
Sb Ni V . 1_655 150.999(4) no
Sb Ni V 13_666 1_655 119.001(4) no
Sb Ni V 13_665 1_655 60.999(4) no
V Ni V . 1_655 98.477(5) no
V Ni V 4_655 1_655 58.003(8) no
V Ni V 4_665 1_655 128.136(2) no
Sb Ni V 1_655 1_665 64.0680(10) no
Sb Ni V 1_545 1_665 150.999(4) no
Sb Ni V . 1_665 64.0680(10) no
Sb Ni V 13_666 1_665 119.001(4) no
Sb Ni V 13_665 1_665 60.999(4) no
V Ni V . 1_665 98.477(5) no
V Ni V 4_655 1_665 128.136(2) no
V Ni V 4_665 1_665 58.003(8) no
V Ni V 1_655 1_665 98.477(5) no
Sb Ni V 1_655 4 150.999(4) no
Sb Ni V 1_545 4 64.0680(10) no
Sb Ni V . 4 64.0680(10) no
Sb Ni V 13_666 4 60.999(4) no
Sb Ni V 13_665 4 119.001(4) no
V Ni V . 4 58.003(8) no
V Ni V 4_655 4 98.477(5) no
V Ni V 4_665 4 98.477(5) no
V Ni V 1_655 4 128.136(2) no
V Ni V 1_665 4 128.136(2) no
Ni Sb Ni 1_565 1_455 120.0 no
Ni Sb Ni 1_565 . 120.0 no
Ni Sb Ni 1_455 . 120.0 no
Ni Sb Ni 1_565 13_666 90.0 no
Ni Sb Ni 1_455 13_666 90.0 no
Ni Sb Ni . 13_666 90.0 no
Ni Sb Ni 1_565 13_665 90.0 no
Ni Sb Ni 1_455 13_665 90.0 no
Ni Sb Ni . 13_665 90.0 no
Ni Sb Ni 13_666 13_665 180.0 no
Ni Sb V 1_565 . 150.999(4) no
Ni Sb V 1_455 . 64.0680(10) no
Ni Sb V . . 64.0680(10) no
Ni Sb V 13_666 . 119.001(4) no
Ni Sb V 13_665 . 60.999(4) no
Ni Sb V 1_565 4_565 64.0680(10) no
Ni Sb V 1_455 4_565 64.0680(10) no
Ni Sb V . 4_565 150.999(4) no
Ni Sb V 13_666 4_565 60.999(4) no
Ni Sb V 13_665 4_565 119.001(4) no
V Sb V . 4_565 128.136(2) no
Ni Sb V 1_565 4_665 64.0680(10) no
Ni Sb V 1_455 4_665 150.999(4) no
Ni Sb V . 4_665 64.0680(10) no
Ni Sb V 13_666 4_665 60.999(4) no
Ni Sb V 13_665 4_665 119.001(4) no
V Sb V . 4_665 128.136(2) no
V Sb V 4_565 4_665 98.477(5) no
Ni Sb V 1_565 1_565 64.0680(10) no
Ni Sb V 1_455 1_565 64.0680(10) no
Ni Sb V . 1_565 150.999(4) no
Ni Sb V 13_666 1_565 119.001(4) no
Ni Sb V 13_665 1_565 60.999(4) no
V Sb V . 1_565 98.477(5) no
V Sb V 4_565 1_565 58.003(8) no
V Sb V 4_665 1_565 128.136(2) no
Ni Sb V 1_565 1_665 64.0680(10) no
Ni Sb V 1_455 1_665 150.999(4) no
Ni Sb V . 1_665 64.0680(10) no
Ni Sb V 13_666 1_665 119.001(4) no
Ni Sb V 13_665 1_665 60.999(4) no
V Sb V . 1_665 98.477(5) no
V Sb V 4_565 1_665 128.136(2) no
V Sb V 4_665 1_665 58.003(8) no
V Sb V 1_565 1_665 98.477(5) no
Ni Sb V 1_565 4 150.999(4) no
Ni Sb V 1_455 4 64.0680(10) no
Ni Sb V . 4 64.0680(10) no
Ni Sb V 13_666 4 60.999(4) no
Ni Sb V 13_665 4 119.001(4) no
V Sb V . 4 58.003(8) no
V Sb V 4_565 4 98.477(5) no
V Sb V 4_665 4 98.477(5) no
V Sb V 1_565 4 128.136(2) no
V Sb V 1_665 4 128.136(2) no

loop_
_geom_bond_atom_site_label_1
_geom_bond_atom_site_label_2
_geom_bond_site_symmetry_2
_geom_bond_distance
_geom_bond_publ_flag
V V 4 2.7221(3) n
V V 4_554 2.7221(3) no
V Sb 13_565 2.8073(3) no
V Sb . 2.8073(3) n
V Ni . 2.8073(3) n
V Sb 13 2.8073(3) no
V Ni 1_455 2.8073(3) no
V Ni 13 2.8073(3) no
V Ni 13_655 2.8073(3) no
V Sb 1_545 2.8073(3) no
V Sb 13_665 2.8073(3) no
V Sb 1_445 2.8073(3) no
Ni Sb 1_655 2.4553(3) no
Ni Sb 1_545 2.4553(3) no
Ni Sb . 2.4553(3) n
Ni Sb 13_666 2.7221(3) n
Ni Sb 13_665 2.7221(3) no
Ni V 4_655 2.8073(3) no
Ni V 4_665 2.8073(3) no
Ni V 1_655 2.8073(3) no
Ni V 1_665 2.8073(3) no
Ni V 4 2.8073(3) no
Sb Ni 1_565 2.4553(3) no
Sb Ni 1_455 2.4553(3) no
Sb Ni 13_666 2.7221(3) no
Sb Ni 13_665 2.7221(3) no
Sb V 4_565 2.8073(3) no
Sb V 4_665 2.8073(3) no
Sb V 1_565 2.8073(3) no
Sb V 1_665 2.8073(3) no
Sb V 4 2.8073(3) no
